data_7045546
loop_
_publ_author_name
'Selvanathan, Pramila'
'Dorcet, Vincent'
'Roisnel, Thierry'
'Bernot, Kevin'
'Huang, Gang'
'Le Guennic, Boris'
'Norel, Lucie'
'Rigaut, Stephane'

_publ_section_title
;
 Trans to cis photo-isomerization in merocyanine dysprosium and yttrium
 complexes
;
_journal_name_full 'Dalton Transactions'
_journal_paper_doi 10.1039/C8DT00299A
_journal_year 2018
_chemical_compound_source 'synthesis as described'
_chemical_formula_moiety 'C34 H35 Dy F6 N5 O11 S2, C F3 O3 S, C H2 Cl2'
_chemical_formula_sum 'C36 H37 Cl2 Dy F9 N5 O14 S3'
_chemical_formula_weight 1264.28
_chemical_name_systematic
;
 ?
;
_space_group_crystal_system trigonal
_space_group_IT_number 148
_space_group_name_Hall '-R 3'
_space_group_name_H-M_alt 'R -3'
_symmetry_space_group_name_Hall '-R 3'
_symmetry_space_group_name_H-M 'R -3 :H'
_atom_sites_solution_hydrogens mixed
_audit_update_record
;
2018-01-23 deposited with the CCDC.
2018-02-05 downloaded from the CCDC.
;
_cell_angle_alpha 90
_cell_angle_beta 90
_cell_angle_gamma 120
_cell_formula_units_Z 18
_cell_length_a 47.4786(14)
_cell_length_b 47.4786
_cell_length_c 11.5392(4)
_cell_measurement_reflns_used 9707
_cell_measurement_temperature 150
_cell_measurement_theta_max 27.48
_cell_measurement_theta_min 2.51
_cell_measurement_wavelength 0.71073
_cell_volume 22526.9(10)
_computing_cell_refinement 'APEX3 (Bruker, 2015); SAINT (Bruker, 2014)'
_computing_data_collection 'SAINT (Bruker, 2014)'
_computing_data_reduction 'SAINT (Bruker, 2014)'
_computing_molecular_graphics 'SXGRAPH (Farrugia, 1999), Mercury (CSD, 2016)'
_computing_publication_material 'CRYSCALC (T. Roisnel, local program, 2018)'
_computing_structure_refinement 'SHELXL-2017/1 (Sheldrick, 2017)'
_computing_structure_solution 'SHELXT (Sheldrick, 2015)'
_diffrn_ambient_temperature 150
_diffrn_detector '(CMOS) PHOTON 100'
_diffrn_measured_fraction_theta_full 0.996
_diffrn_measured_fraction_theta_max 0.997
_diffrn_measurement_device_type 'D8 VENTURE Bruker AXS'
_diffrn_measurement_method 'rotation images'
_diffrn_radiation_monochromator 'multilayer monochromator'
_diffrn_radiation_probe x-ray
_diffrn_radiation_source 'Incoatec microfocus sealed tube'
_diffrn_radiation_type MoK\a
_diffrn_radiation_wavelength 0.71073
_diffrn_reflns_av_R_equivalents 0.0276
_diffrn_reflns_av_unetI/netI 0.0229
_diffrn_reflns_limit_h_max 61
_diffrn_reflns_limit_h_min -61
_diffrn_reflns_limit_k_max 42
_diffrn_reflns_limit_k_min -61
_diffrn_reflns_limit_l_max 14
_diffrn_reflns_limit_l_min -14
_diffrn_reflns_number 47131
_diffrn_reflns_theta_full 25.242
_diffrn_reflns_theta_max 27.481
_diffrn_reflns_theta_min 2.972
_exptl_absorpt_coefficient_mu 1.822
_exptl_absorpt_correction_T_max 0.789
_exptl_absorpt_correction_T_min 0.523
_exptl_absorpt_correction_type multi-scan
_exptl_absorpt_process_details
;
  [Sheldrick, G.M. (2014). SADABS Bruker AXS Inc., Madison, Wisconsin, USA]
;
_exptl_crystal_colour red
_exptl_crystal_density_diffrn 1.678
_exptl_crystal_description prism
_exptl_crystal_F_000 11322
_exptl_crystal_size_max 0.490
_exptl_crystal_size_mid 0.280
_exptl_crystal_size_min 0.130
_refine_diff_density_max 3.468
_refine_diff_density_min -2.699
_refine_diff_density_rms 0.152
_refine_ls_extinction_method none
_refine_ls_goodness_of_fit_ref 1.034
_refine_ls_hydrogen_treatment mixed
_refine_ls_matrix_type full
_refine_ls_number_parameters 646
_refine_ls_number_reflns 11442
_refine_ls_number_restraints 5
_refine_ls_restrained_S_all 1.034
_refine_ls_R_factor_all 0.0479
_refine_ls_R_factor_gt 0.0437
_refine_ls_shift/su_max 0.007
_refine_ls_shift/su_mean 0.000
_refine_ls_structure_factor_coef Fsqd
_refine_ls_weighting_details 'w=1/[\s^2^(Fo^2^)+(0.0598P)^2^+369.1667P] where P=(Fo^2^+2Fc^2^)/3'
_refine_ls_weighting_scheme calc
_refine_ls_wR_factor_gt 0.1190
_refine_ls_wR_factor_ref 0.1223
_reflns_Friedel_coverage 0.000
_reflns_number_gt 10483
_reflns_number_total 11442
_reflns_threshold_expression >2sigma(I)
_cod_data_source_file c8dt00299a1.cif
_cod_data_source_block PR178Dy
_cod_original_cell_volume 22526.9(15)
_cod_database_code 7045546

loop_
_space_group_symop_operation_xyz
'x, y, z'
'-y, x-y, z'
'-x+y, -x, z'
'x+2/3, y+1/3, z+1/3'
'-y+2/3, x-y+1/3, z+1/3'
'-x+y+2/3, -x+1/3, z+1/3'
'x+1/3, y+2/3, z+2/3'
'-y+1/3, x-y+2/3, z+2/3'
'-x+y+1/3, -x+2/3, z+2/3'
'-x, -y, -z'
'y, -x+y, -z'
'x-y, x, -z'
'-x+2/3, -y+1/3, -z+1/3'
'y+2/3, -x+y+1/3, -z+1/3'
'x-y+2/3, x+1/3, -z+1/3'
'-x+1/3, -y+2/3, -z+2/3'
'y+1/3, -x+y+2/3, -z+2/3'
'x-y+1/3, x+2/3, -z+2/3'

loop_
_atom_site_label
_atom_site_type_symbol
_atom_site_fract_x
_atom_site_fract_y
_atom_site_fract_z
_atom_site_U_iso_or_equiv
_atom_site_adp_type
_atom_site_occupancy
_atom_site_site_symmetry_order
_atom_site_calc_flag
_atom_site_refinement_flags_posn
_atom_site_refinement_flags_adp
Dy1 Dy 0.54601(2) 0.09972(2) 0.25499(2) 0.01549(7) Uani 1 1 d . .
O1 O 0.60282(8) 0.11707(9) 0.2879(3) 0.0310(7) Uani 1 1 d D .
H1A H 0.6076(14) 0.1019(10) 0.293(6) 0.047 Uiso 1 1 d D U
H1B H 0.6186(11) 0.1364(7) 0.302(6) 0.047 Uiso 1 1 d D U
O2 O 0.57097(7) 0.15293(8) 0.3377(3) 0.0221(6) Uani 1 1 d D .
H2A H 0.5898(10) 0.1626(15) 0.373(5) 0.050 Uiso 1 1 d D .
H2B H 0.5722(17) 0.1708(11) 0.312(6) 0.050 Uiso 1 1 d D .
N1 N 0.57477(9) 0.13256(9) 0.0772(3) 0.0238(7) Uani 1 1 d . .
C2 C 0.59936(11) 0.16375(12) 0.0816(4) 0.0318(10) Uani 1 1 d . .
H2 H 0.605605 0.174144 0.155031 0.038 Uiso 1 1 calc R U
C3 C 0.61574(12) 0.18108(12) -0.0151(4) 0.0323(10) Uani 1 1 d . .
H3 H 0.633019 0.202902 -0.008282 0.039 Uiso 1 1 calc R U
C4 C 0.60670(12) 0.16630(13) -0.1225(4) 0.0303(10) Uani 1 1 d . .
H4 H 0.617781 0.177686 -0.190669 0.036 Uiso 1 1 calc R U
C5 C 0.58118(11) 0.13458(12) -0.1288(4) 0.0253(9) Uani 1 1 d . .
H5 H 0.574286 0.124056 -0.201787 0.030 Uiso 1 1 calc R U
C6 C 0.56573(10) 0.11825(11) -0.0281(3) 0.0204(8) Uani 1 1 d . .
C7 C 0.53891(10) 0.08362(10) -0.0299(3) 0.0203(8) Uani 1 1 d . .
H7A H 0.548054 0.069101 -0.018777 0.024 Uiso 1 1 calc R U
H7B H 0.527878 0.078602 -0.106154 0.024 Uiso 1 1 calc R U
N8 N 0.51483(8) 0.07768(8) 0.0638(3) 0.0171(6) Uani 1 1 d . .
C9 C 0.49157(10) 0.04223(10) 0.0721(4) 0.0221(8) Uani 1 1 d . .
H9A H 0.503598 0.030246 0.065690 0.027 Uiso 1 1 calc R U
H9B H 0.475976 0.035448 0.006893 0.027 Uiso 1 1 calc R U
C10 C 0.47320(10) 0.03361(10) 0.1848(4) 0.0203(8) Uani 1 1 d . .
C11 C 0.44029(11) 0.01099(11) 0.1885(4) 0.0269(9) Uani 1 1 d . .
H11 H 0.429120 -0.000158 0.120156 0.032 Uiso 1 1 calc R U
C12 C 0.42395(11) 0.00485(12) 0.2924(4) 0.0305(10) Uani 1 1 d . .
H12 H 0.401271 -0.010197 0.296356 0.037 Uiso 1 1 calc R U
C13 C 0.44106(12) 0.02091(12) 0.3906(4) 0.0285(9) Uani 1 1 d . .
H13 H 0.430315 0.017175 0.463161 0.034 Uiso 1 1 calc R U
C14 C 0.47399(11) 0.04248(10) 0.3817(4) 0.0222(8) Uani 1 1 d . .
H14 H 0.485705 0.052975 0.450010 0.027 Uiso 1 1 calc R U
N16 N 0.49027(8) 0.04933(8) 0.2808(3) 0.0185(6) Uani 1 1 d . .
O21 O 0.51050(7) 0.11705(7) 0.2611(2) 0.0181(5) Uani 1 1 d . .
C22 C 0.48060(9) 0.10484(9) 0.2280(3) 0.0157(7) Uani 1 1 d . .
C23 C 0.47166(10) 0.09243(10) 0.1124(3) 0.0171(7) Uani 1 1 d . .
C24 C 0.44014(10) 0.07955(10) 0.0752(3) 0.0192(8) Uani 1 1 d . .
H24 H 0.434337 0.071456 -0.001530 0.023 Uiso 1 1 calc R U
C25 C 0.41668(10) 0.07840(10) 0.1508(4) 0.0193(8) Uani 1 1 d . .
C26 C 0.42386(10) 0.08917(10) 0.2632(4) 0.0199(8) Uani 1 1 d . .
H26 H 0.407164 0.087514 0.313008 0.024 Uiso 1 1 calc R U
C27 C 0.45582(10) 0.10263(10) 0.3046(3) 0.0171(7) Uani 1 1 d . .
C28 C 0.49760(10) 0.09546(11) 0.0301(3) 0.0202(8) Uani 1 1 d . .
H28A H 0.487544 0.087495 -0.046873 0.024 Uiso 1 1 calc R U
H28B H 0.513951 0.118806 0.021838 0.024 Uiso 1 1 calc R U
N29 N 0.38369(9) 0.06553(10) 0.1088(3) 0.0260(8) Uani 1 1 d . .
O30 O 0.37817(9) 0.05732(11) 0.0062(3) 0.0411(9) Uani 1 1 d . .
O31 O 0.36280(8) 0.06336(10) 0.1761(3) 0.0371(8) Uani 1 1 d . .
C32 C 0.46116(10) 0.11232(10) 0.4258(3) 0.0198(8) Uani 1 1 d . .
H32 H 0.442162 0.106351 0.470364 0.024 Uiso 1 1 calc R U
C33 C 0.48966(11) 0.12870(10) 0.4831(3) 0.0208(8) Uani 1 1 d . .
H33 H 0.509241 0.134718 0.442216 0.025 Uiso 1 1 calc R U
C34 C 0.49167(10) 0.13744(10) 0.6034(4) 0.0199(8) Uani 1 1 d . .
C35 C 0.46413(11) 0.12609(10) 0.6925(4) 0.0224(8) Uani 1 1 d . .
C36 C 0.44926(13) 0.08916(12) 0.7113(4) 0.0325(10) Uani 1 1 d . .
H36A H 0.466588 0.084393 0.729853 0.049 Uiso 1 1 calc R U
H36B H 0.438062 0.077541 0.640567 0.049 Uiso 1 1 calc R U
H36C H 0.433683 0.082109 0.775538 0.049 Uiso 1 1 calc R U
C37 C 0.43774(12) 0.13461(13) 0.6617(4) 0.0292(10) Uani 1 1 d . .
H37A H 0.424551 0.132020 0.730508 0.044 Uiso 1 1 calc R U
H37B H 0.423797 0.120069 0.600283 0.044 Uiso 1 1 calc R U
H37C H 0.448061 0.157189 0.634748 0.044 Uiso 1 1 calc R U
C38 C 0.48276(12) 0.14451(11) 0.7988(4) 0.0234(9) Uani 1 1 d . .
C39 C 0.47200(13) 0.14716(12) 0.9084(4) 0.0292(10) Uani 1 1 d . .
H39 H 0.449485 0.136177 0.926821 0.035 Uiso 1 1 calc R U
C40 C 0.49549(15) 0.16655(13) 0.9907(4) 0.0343(11) Uani 1 1 d . .
H40 H 0.488739 0.168900 1.065790 0.041 Uiso 1 1 calc R U
C41 C 0.52842(14) 0.18239(13) 0.9643(4) 0.0339(11) Uani 1 1 d . .
H41 H 0.543835 0.194657 1.022722 0.041 Uiso 1 1 calc R U
C42 C 0.53930(13) 0.18064(12) 0.8537(4) 0.0309(10) Uani 1 1 d . .
H42 H 0.561731 0.191985 0.833990 0.037 Uiso 1 1 calc R U
C43 C 0.51536(12) 0.16129(11) 0.7740(4) 0.0237(9) Uani 1 1 d . .
N44 N 0.51980(9) 0.15662(9) 0.6543(3) 0.0215(7) Uani 1 1 d . .
C45 C 0.55203(11) 0.17249(12) 0.6019(4) 0.0296(10) Uani 1 1 d . .
H45A H 0.564234 0.162267 0.630329 0.044 Uiso 1 1 calc R U
H45B H 0.563595 0.195597 0.622624 0.044 Uiso 1 1 calc R U
H45C H 0.549931 0.170266 0.517410 0.044 Uiso 1 1 calc R U
S1 S 0.55489(3) 0.09453(3) 0.56681(9) 0.0220(2) Uani 1 1 d . .
O51 O 0.54493(8) 0.08520(8) 0.4463(3) 0.0297(7) Uani 1 1 d . .
O52 O 0.58559(9) 0.12360(8) 0.5798(3) 0.0336(8) Uani 1 1 d . .
O53 O 0.52904(9) 0.09151(9) 0.6395(3) 0.0347(8) Uani 1 1 d . .
C54 C 0.56205(14) 0.06191(13) 0.6147(4) 0.0327(10) Uani 1 1 d . .
F55 F 0.57126(11) 0.06653(10) 0.7255(3) 0.0560(10) Uani 1 1 d . .
F56 F 0.53564(9) 0.03319(8) 0.6039(3) 0.0479(8) Uani 1 1 d . .
F57 F 0.58565(9) 0.06192(10) 0.5535(3) 0.0508(9) Uani 1 1 d . .
S2 S 0.57206(2) 0.04019(2) 0.19004(9) 0.0209(2) Uani 1 1 d . .
O61 O 0.55355(8) 0.05695(8) 0.1983(3) 0.0260(7) Uani 1 1 d . .
O62 O 0.57301(9) 0.02956(9) 0.0750(3) 0.0396(9) Uani 1 1 d . .
O63 O 0.60209(8) 0.05669(9) 0.2542(3) 0.0353(8) Uani 1 1 d . .
C64 C 0.54626(16) 0.00250(13) 0.2695(5) 0.0437(13) Uani 1 1 d . .
F65 F 0.51791(9) -0.01429(9) 0.2162(3) 0.0602(11) Uani 1 1 d . .
F66 F 0.54079(12) 0.00866(10) 0.3760(3) 0.0675(13) Uani 1 1 d . .
F67 F 0.56060(15) -0.01518(11) 0.2752(5) 0.0930(17) Uani 1 1 d . .
S11 S 0.65928(3) 0.20783(3) 0.36823(10) 0.0270(2) Uani 1 1 d . .
O101 O 0.63225(14) 0.1931(3) 0.4386(7) 0.201(7) Uani 1 1 d . .
O102 O 0.65365(14) 0.18557(15) 0.2791(6) 0.0777(16) Uani 1 1 d . .
O103 O 0.69096(8) 0.22156(10) 0.4206(4) 0.0418(9) Uani 1 1 d . .
C104 C 0.65984(18) 0.2422(2) 0.2940(8) 0.065(2) Uani 1 1 d . .
F105 F 0.68527(16) 0.25603(15) 0.2201(6) 0.1031(19) Uani 1 1 d . .
F106 F 0.66338(10) 0.26491(9) 0.3733(5) 0.0705(13) Uani 1 1 d . .
F107 F 0.63249(15) 0.23228(15) 0.2304(6) 0.105(2) Uani 1 1 d . .
C111 C 0.35551(19) 0.02255(16) 0.6268(6) 0.0539(16) Uani 1 1 d . .
H11A H 0.368735 0.012392 0.646295 0.065 Uiso 1 1 calc R U
H11B H 0.333078 0.004889 0.610432 0.065 Uiso 1 1 calc R U
Cl11 Cl 0.37144(6) 0.04641(5) 0.50318(15) 0.0772(7) Uani 1 1 d . .
Cl12 Cl 0.35488(5) 0.04512(5) 0.74637(16) 0.0647(5) Uani 1 1 d . .

loop_
_atom_site_aniso_label
_atom_site_aniso_U_11
_atom_site_aniso_U_22
_atom_site_aniso_U_33
_atom_site_aniso_U_23
_atom_site_aniso_U_13
_atom_site_aniso_U_12
Dy1 0.01415(10) 0.02120(10) 0.01191(10) -0.00478(6) -0.00297(6) 0.00945(7)
O1 0.0206(15) 0.0308(17) 0.045(2) -0.0165(15) -0.0105(14) 0.0151(14)
O2 0.0180(14) 0.0248(15) 0.0221(15) -0.0078(12) -0.0049(11) 0.0095(12)
N1 0.0185(17) 0.0289(19) 0.0167(16) -0.0045(14) 0.0018(13) 0.0065(15)
C2 0.023(2) 0.035(3) 0.026(2) -0.0077(19) 0.0016(17) 0.0064(19)
C3 0.023(2) 0.029(2) 0.034(3) -0.0011(19) 0.0051(19) 0.0054(19)
C4 0.027(2) 0.040(3) 0.022(2) 0.0060(19) 0.0058(17) 0.016(2)
C5 0.026(2) 0.035(2) 0.0179(19) -0.0034(17) 0.0010(16) 0.0167(19)
C6 0.0174(18) 0.032(2) 0.0161(18) -0.0026(16) -0.0002(14) 0.0152(17)
C7 0.0190(19) 0.025(2) 0.0149(18) -0.0071(15) -0.0001(14) 0.0098(16)
N8 0.0152(15) 0.0218(16) 0.0144(15) -0.0035(12) -0.0007(12) 0.0094(13)
C9 0.0208(19) 0.025(2) 0.0186(19) -0.0061(16) -0.0036(15) 0.0098(17)
C10 0.0215(19) 0.0185(19) 0.0212(19) -0.0019(15) -0.0021(15) 0.0103(16)
C11 0.024(2) 0.024(2) 0.027(2) 0.0008(17) -0.0052(17) 0.0073(18)
C12 0.019(2) 0.028(2) 0.035(2) 0.0065(19) 0.0009(18) 0.0046(18)
C13 0.030(2) 0.029(2) 0.026(2) 0.0074(18) 0.0052(18) 0.015(2)
C14 0.026(2) 0.024(2) 0.020(2) 0.0016(16) -0.0010(16) 0.0147(17)
N16 0.0198(16) 0.0199(16) 0.0171(16) -0.0011(13) -0.0023(13) 0.0109(14)
O21 0.0152(13) 0.0227(14) 0.0173(13) -0.0054(11) -0.0041(10) 0.0100(11)
C22 0.0183(18) 0.0166(17) 0.0159(17) -0.0011(14) -0.0022(14) 0.0116(15)
C23 0.0189(18) 0.0207(18) 0.0135(17) -0.0015(14) -0.0022(14) 0.0113(16)
C24 0.0219(19) 0.0228(19) 0.0162(18) -0.0017(15) -0.0053(15) 0.0138(16)
C25 0.0156(18) 0.0217(19) 0.0224(19) -0.0006(15) -0.0046(15) 0.0107(16)
C26 0.0179(18) 0.0228(19) 0.023(2) -0.0007(15) 0.0004(15) 0.0133(16)
C27 0.0190(18) 0.0192(18) 0.0162(18) -0.0006(14) -0.0011(14) 0.0118(15)
C28 0.0196(19) 0.030(2) 0.0139(18) -0.0002(15) -0.0007(14) 0.0141(17)
N29 0.0200(18) 0.0301(19) 0.031(2) -0.0041(15) -0.0076(15) 0.0151(16)
O30 0.0309(18) 0.063(3) 0.037(2) -0.0228(18) -0.0210(15) 0.0289(19)
O31 0.0182(16) 0.052(2) 0.041(2) -0.0002(17) -0.0028(14) 0.0174(16)
C32 0.025(2) 0.0218(19) 0.0177(19) -0.0008(15) -0.0001(15) 0.0151(17)
C33 0.025(2) 0.0226(19) 0.0178(19) -0.0049(15) -0.0013(15) 0.0145(17)
C34 0.026(2) 0.0196(19) 0.0208(19) -0.0024(15) -0.0040(16) 0.0160(17)
C35 0.033(2) 0.022(2) 0.0171(19) -0.0024(15) -0.0024(16) 0.0173(18)
C36 0.045(3) 0.026(2) 0.027(2) 0.0029(18) -0.001(2) 0.018(2)
C37 0.034(2) 0.039(3) 0.023(2) -0.0023(18) -0.0016(18) 0.025(2)
C38 0.037(2) 0.024(2) 0.0180(19) -0.0020(15) -0.0049(17) 0.0213(19)
C39 0.044(3) 0.036(2) 0.019(2) 0.0021(18) 0.0007(19) 0.028(2)
C40 0.061(3) 0.038(3) 0.018(2) -0.0059(18) -0.003(2) 0.035(3)
C41 0.053(3) 0.040(3) 0.020(2) -0.0122(19) -0.014(2) 0.032(3)
C42 0.042(3) 0.035(2) 0.027(2) -0.0128(19) -0.014(2) 0.027(2)
C43 0.037(2) 0.026(2) 0.0171(19) -0.0071(16) -0.0072(17) 0.0226(19)
N44 0.0282(18) 0.0238(17) 0.0184(17) -0.0058(13) -0.0049(14) 0.0174(15)
C45 0.025(2) 0.034(2) 0.025(2) -0.0093(18) -0.0023(17) 0.0115(19)
S1 0.0257(5) 0.0258(5) 0.0156(5) -0.0031(4) -0.0054(4) 0.0137(4)
O51 0.0353(18) 0.0351(18) 0.0157(15) -0.0024(13) -0.0092(13) 0.0155(15)
O52 0.0315(18) 0.0298(17) 0.0323(18) -0.0055(14) -0.0110(14) 0.0098(15)
O53 0.0367(19) 0.043(2) 0.0306(18) -0.0033(15) 0.0031(15) 0.0241(17)
C54 0.045(3) 0.037(3) 0.024(2) -0.0019(19) -0.003(2) 0.027(2)
F55 0.097(3) 0.067(2) 0.0271(16) -0.0009(15) -0.0197(17) 0.059(2)
F56 0.059(2) 0.0302(16) 0.052(2) 0.0048(14) 0.0063(16) 0.0203(16)
F57 0.055(2) 0.064(2) 0.056(2) -0.0016(17) 0.0053(17) 0.047(2)
S2 0.0195(5) 0.0213(5) 0.0230(5) -0.0048(4) -0.0009(4) 0.0109(4)
O61 0.0230(15) 0.0243(15) 0.0337(17) -0.0100(13) -0.0082(13) 0.0141(13)
O62 0.038(2) 0.039(2) 0.0331(19) -0.0124(16) 0.0091(15) 0.0131(17)
O63 0.0266(17) 0.0367(19) 0.048(2) -0.0098(16) -0.0123(15) 0.0199(15)
C64 0.058(4) 0.025(2) 0.040(3) 0.002(2) 0.000(3) 0.014(2)
F65 0.054(2) 0.0368(18) 0.044(2) -0.0065(15) 0.0064(16) -0.0116(16)
F66 0.091(3) 0.050(2) 0.0252(17) 0.0070(15) 0.0057(18) 0.008(2)
F67 0.130(5) 0.045(2) 0.121(4) 0.019(3) -0.003(4) 0.057(3)
S11 0.0181(5) 0.0269(5) 0.0293(5) -0.0001(4) -0.0050(4) 0.0062(4)
O101 0.033(3) 0.300(13) 0.103(5) 0.130(7) -0.026(3) -0.042(5)
O102 0.064(3) 0.075(4) 0.092(4) -0.022(3) -0.010(3) 0.033(3)
O103 0.0198(16) 0.043(2) 0.049(2) 0.0074(17) -0.0078(15) 0.0048(15)
C104 0.045(4) 0.070(5) 0.077(5) 0.004(4) -0.003(3) 0.026(4)
F105 0.109(5) 0.091(4) 0.109(5) 0.033(3) 0.043(4) 0.051(4)
F106 0.053(2) 0.0321(18) 0.123(4) -0.017(2) 0.007(2) 0.0193(17)
F107 0.094(4) 0.089(4) 0.138(5) -0.013(4) -0.050(4) 0.050(3)
C111 0.072(5) 0.042(3) 0.042(3) 0.002(3) 0.014(3) 0.025(3)
Cl11 0.0880(14) 0.0500(9) 0.0420(9) 0.0120(7) -0.0037(9) -0.0042(9)
Cl12 0.0885(13) 0.0554(10) 0.0518(9) -0.0163(8) 0.0046(9) 0.0373(10)

loop_
_atom_type_symbol
_atom_type_description
_atom_type_scat_dispersion_real
_atom_type_scat_dispersion_imag
_atom_type_scat_source
C C 0.0033 0.0016 'International Tables Vol C Tables 4.2.6.8 and 6.1.1.4'
H H 0.0000 0.0000 'International Tables Vol C Tables 4.2.6.8 and 6.1.1.4'
N N 0.0061 0.0033 'International Tables Vol C Tables 4.2.6.8 and 6.1.1.4'
O O 0.0106 0.0060 'International Tables Vol C Tables 4.2.6.8 and 6.1.1.4'
S S 0.1246 0.1234 'International Tables Vol C Tables 4.2.6.8 and 6.1.1.4'
Dy Dy -0.1892 4.4098 'International Tables Vol C Tables 4.2.6.8 and 6.1.1.4'
Cl Cl 0.1484 0.1585 'International Tables Vol C Tables 4.2.6.8 and 6.1.1.4'
F F 0.0171 0.0103 'International Tables Vol C Tables 4.2.6.8 and 6.1.1.4'

loop_
_geom_angle_atom_site_label_1
_geom_angle_atom_site_label_2
_geom_angle_atom_site_label_3
_geom_angle
O21 Dy1 O51 99.97(11)
O21 Dy1 O61 144.20(10)
O51 Dy1 O61 89.90(12)
O21 Dy1 O2 70.23(10)
O51 Dy1 O2 81.87(11)
O61 Dy1 O2 145.55(10)
O21 Dy1 O1 142.43(11)
O51 Dy1 O1 78.81(13)
O61 Dy1 O1 73.14(11)
O2 Dy1 O1 72.46(11)
O21 Dy1 N1 94.21(12)
O51 Dy1 N1 152.49(12)
O61 Dy1 N1 92.24(12)
O2 Dy1 N1 80.93(11)
O1 Dy1 N1 75.61(13)
O21 Dy1 N16 73.67(11)
O51 Dy1 N16 75.51(11)
O61 Dy1 N16 75.76(11)
O2 Dy1 N16 132.83(11)
O1 Dy1 N16 139.29(12)
N1 Dy1 N16 131.48(11)
O21 Dy1 N8 77.77(10)
O51 Dy1 N8 141.09(11)
O61 Dy1 N8 73.26(11)
O2 Dy1 N8 130.83(11)
O1 Dy1 N8 126.13(11)
N1 Dy1 N8 65.00(11)
N16 Dy1 N8 66.52(11)
Dy1 O1 H1A 116(4)
Dy1 O1 H1B 128(4)
H1A O1 H1B 115(4)
Dy1 O2 H2A 125(5)
Dy1 O2 H2B 131(5)
H2A O2 H2B 95(6)
C6 N1 C2 117.9(4)
C6 N1 Dy1 118.8(3)
C2 N1 Dy1 123.3(3)
N1 C2 C3 123.0(4)
N1 C2 H2 118.5
C3 C2 H2 118.5
C2 C3 C4 119.0(5)
C2 C3 H3 120.5
C4 C3 H3 120.5
C3 C4 C5 118.7(4)
C3 C4 H4 120.7
C5 C4 H4 120.7
C4 C5 C6 119.7(4)
C4 C5 H5 120.2
C6 C5 H5 120.2
N1 C6 C5 121.7(4)
N1 C6 C7 116.6(4)
C5 C6 C7 121.7(4)
C6 C7 N8 110.4(3)
C6 C7 H7A 109.6
N8 C7 H7A 109.6
C6 C7 H7B 109.6
N8 C7 H7B 109.6
H7A C7 H7B 108.1
C9 N8 C28 110.6(3)
C9 N8 C7 109.0(3)
C28 N8 C7 106.8(3)
C9 N8 Dy1 110.9(2)
C28 N8 Dy1 111.1(2)
C7 N8 Dy1 108.3(2)
N8 C9 C10 111.5(3)
N8 C9 H9A 109.3
C10 C9 H9A 109.3
N8 C9 H9B 109.3
C10 C9 H9B 109.3
H9A C9 H9B 108.0
N16 C10 C11 122.3(4)
N16 C10 C9 116.8(4)
C11 C10 C9 120.9(4)
C12 C11 C10 119.2(4)
C12 C11 H11 120.4
C10 C11 H11 120.4
C11 C12 C13 118.9(4)
C11 C12 H12 120.5
C13 C12 H12 120.5
C14 C13 C12 119.0(4)
C14 C13 H13 120.5
C12 C13 H13 120.5
N16 C14 C13 123.1(4)
N16 C14 H14 118.5
C13 C14 H14 118.5
C14 N16 C10 117.5(4)
C14 N16 Dy1 122.1(3)
C10 N16 Dy1 118.4(3)
C22 O21 Dy1 133.8(2)
O21 C22 C27 121.8(3)
O21 C22 C23 119.5(3)
C27 C22 C23 118.7(3)
C24 C23 C22 120.4(4)
C24 C23 C28 120.3(3)
C22 C23 C28 119.2(3)
C23 C24 C25 119.6(4)
C23 C24 H24 120.2
C25 C24 H24 120.2
C26 C25 C24 122.1(4)
C26 C25 N29 119.2(4)
C24 C25 N29 118.7(4)
C25 C26 C27 120.1(4)
C25 C26 H26 120.0
C27 C26 H26 120.0
C26 C27 C22 119.0(4)
C26 C27 C32 116.7(4)
C22 C27 C32 124.3(4)
N8 C28 C23 115.9(3)
N8 C28 H28A 108.3
C23 C28 H28A 108.3
N8 C28 H28B 108.3
C23 C28 H28B 108.3
H28A C28 H28B 107.4
O31 N29 O30 123.2(4)
O31 N29 C25 118.9(4)
O30 N29 C25 117.9(4)
C33 C32 C27 128.3(4)
C33 C32 H32 115.9
C27 C32 H32 115.9
C32 C33 C34 122.8(4)
C32 C33 H33 118.6
C34 C33 H33 118.6
N44 C34 C33 121.8(4)
N44 C34 C35 109.6(4)
C33 C34 C35 128.6(4)
C38 C35 C34 101.0(4)
C38 C35 C37 110.7(4)
C34 C35 C37 114.6(3)
C38 C35 C36 110.3(4)
C34 C35 C36 108.6(4)
C37 C35 C36 111.2(4)
C35 C36 H36A 109.5
C35 C36 H36B 109.5
H36A C36 H36B 109.5
C35 C36 H36C 109.5
H36A C36 H36C 109.5
H36B C36 H36C 109.5
C35 C37 H37A 109.5
C35 C37 H37B 109.5
H37A C37 H37B 109.5
C35 C37 H37C 109.5
H37A C37 H37C 109.5
H37B C37 H37C 109.5
C43 C38 C39 119.7(4)
C43 C38 C35 109.3(4)
C39 C38 C35 130.9(4)
C38 C39 C40 117.8(5)
C38 C39 H39 121.1
C40 C39 H39 121.1
C41 C40 C39 121.2(4)
C41 C40 H40 119.4
C39 C40 H40 119.4
C40 C41 C42 121.2(5)
C40 C41 H41 119.4
C42 C41 H41 119.4
C43 C42 C41 116.1(5)
C43 C42 H42 122.0
C41 C42 H42 122.0
C38 C43 C42 123.9(4)
C38 C43 N44 108.8(4)
C42 C43 N44 127.2(4)
C34 N44 C43 111.1(4)
C34 N44 C45 127.7(4)
C43 N44 C45 121.2(4)
N44 C45 H45A 109.5
N44 C45 H45B 109.5
H45A C45 H45B 109.5
N44 C45 H45C 109.5
H45A C45 H45C 109.5
H45B C45 H45C 109.5
O52 S1 O53 116.4(2)
O52 S1 O51 114.3(2)
O53 S1 O51 113.2(2)
O52 S1 C54 104.8(2)
O53 S1 C54 104.5(2)
O51 S1 C54 101.5(2)
S1 O51 Dy1 149.7(2)
F56 C54 F57 108.5(4)
F56 C54 F55 109.0(4)
F57 C54 F55 107.7(4)
F56 C54 S1 111.3(4)
F57 C54 S1 110.7(4)
F55 C54 S1 109.6(3)
O62 S2 O63 118.1(2)
O62 S2 O61 112.9(2)
O63 S2 O61 111.91(19)
O62 S2 C64 104.1(2)
O63 S2 C64 105.7(3)
O61 S2 C64 102.1(3)
S2 O61 Dy1 153.59(19)
F66 C64 F67 108.4(6)
F66 C64 F65 108.2(5)
F67 C64 F65 109.4(5)
F66 C64 S2 111.1(4)
F67 C64 S2 109.9(5)
F65 C64 S2 109.8(4)
O101 S11 O102 105.7(6)
O101 S11 O103 118.7(3)
O102 S11 O103 114.3(3)
O101 S11 C104 108.9(6)
O102 S11 C104 103.9(4)
O103 S11 C104 104.3(3)
F105 C104 F107 107.2(8)
F105 C104 F106 108.2(7)
F107 C104 F106 110.8(7)
F105 C104 S11 110.0(6)
F107 C104 S11 111.1(6)
F106 C104 S11 109.5(6)
Cl11 C111 Cl12 112.4(4)
Cl11 C111 H11A 109.1
Cl12 C111 H11A 109.1
Cl11 C111 H11B 109.1
Cl12 C111 H11B 109.1
H11A C111 H11B 107.9

loop_
_geom_bond_atom_site_label_1
_geom_bond_atom_site_label_2
_geom_bond_distance
Dy1 O21 2.217(3)
Dy1 O51 2.306(3)
Dy1 O61 2.325(3)
Dy1 O2 2.388(3)
Dy1 O1 2.424(3)
Dy1 N1 2.525(4)
Dy1 N16 2.547(3)
Dy1 N8 2.570(3)
O1 H1A 0.86(3)
O1 H1B 0.86(3)
O2 H2A 0.87(3)
O2 H2B 0.87(3)
N1 C6 1.353(5)
N1 C2 1.353(6)
C2 C3 1.374(7)
C2 H2 0.9500
C3 C4 1.383(7)
C3 H3 0.9500
C4 C5 1.385(7)
C4 H4 0.9500
C5 C6 1.386(6)
C5 H5 0.9500
C6 C7 1.494(6)
C7 N8 1.494(5)
C7 H7A 0.9900
C7 H7B 0.9900
N8 C9 1.484(5)
N8 C28 1.491(5)
C9 C10 1.504(6)
C9 H9A 0.9900
C9 H9B 0.9900
C10 N16 1.355(5)
C10 C11 1.385(6)
C11 C12 1.378(7)
C11 H11 0.9500
C12 C13 1.381(7)
C12 H12 0.9500
C13 C14 1.379(6)
C13 H13 0.9500
C14 N16 1.344(5)
C14 H14 0.9500
O21 C22 1.294(5)
C22 C27 1.433(5)
C22 C23 1.434(5)
C23 C24 1.372(5)
C23 C28 1.504(5)
C24 C25 1.394(6)
C24 H24 0.9500
C25 C26 1.373(6)
C25 N29 1.451(5)
C26 C27 1.404(5)
C26 H26 0.9500
C27 C32 1.455(5)
C28 H28A 0.9900
C28 H28B 0.9900
N29 O31 1.223(5)
N29 O30 1.233(5)
C32 C33 1.349(6)
C32 H32 0.9500
C33 C34 1.438(6)
C33 H33 0.9500
C34 N44 1.320(6)
C34 C35 1.534(6)
C35 C38 1.510(6)
C35 C37 1.538(6)
C35 C36 1.543(6)
C36 H36A 0.9800
C36 H36B 0.9800
C36 H36C 0.9800
C37 H37A 0.9800
C37 H37B 0.9800
C37 H37C 0.9800
C38 C43 1.371(7)
C38 C39 1.393(6)
C39 C40 1.402(7)
C39 H39 0.9500
C40 C41 1.388(8)
C40 H40 0.9500
C41 C42 1.395(7)
C41 H41 0.9500
C42 C43 1.392(6)
C42 H42 0.9500
C43 N44 1.432(5)
N44 C45 1.457(6)
C45 H45A 0.9800
C45 H45B 0.9800
C45 H45C 0.9800
S1 O52 1.428(4)
S1 O53 1.433(4)
S1 O51 1.464(3)
S1 C54 1.829(5)
C54 F56 1.318(6)
C54 F57 1.324(6)
C54 F55 1.334(6)
S2 O62 1.429(4)
S2 O63 1.441(3)
S2 O61 1.454(3)
S2 C64 1.831(6)
C64 F66 1.319(7)
C64 F67 1.321(8)
C64 F65 1.323(7)
S11 O101 1.378(7)
S11 O102 1.402(6)
S11 O103 1.439(4)
S11 C104 1.829(9)
C104 F105 1.350(9)
C104 F107 1.355(9)
C104 F106 1.361(10)
C111 Cl11 1.742(6)
C111 Cl12 1.756(6)
C111 H11A 0.9900
C111 H11B 0.9900

loop_
_geom_torsion_atom_site_label_1
_geom_torsion_atom_site_label_2
_geom_torsion_atom_site_label_3
_geom_torsion_atom_site_label_4
_geom_torsion
C6 N1 C2 C3 -1.2(7)
Dy1 N1 C2 C3 177.4(4)
N1 C2 C3 C4 0.5(8)
C2 C3 C4 C5 0.6(8)
C3 C4 C5 C6 -1.1(7)
C2 N1 C6 C5 0.7(6)
Dy1 N1 C6 C5 -178.0(3)
C2 N1 C6 C7 178.9(4)
Dy1 N1 C6 C7 0.2(5)
C4 C5 C6 N1 0.5(7)
C4 C5 C6 C7 -177.7(4)
N1 C6 C7 N8 34.6(5)
C5 C6 C7 N8 -147.2(4)
C6 C7 N8 C9 -170.9(3)
C6 C7 N8 C28 69.6(4)
C6 C7 N8 Dy1 -50.2(4)
C28 N8 C9 C10 -79.6(4)
C7 N8 C9 C10 163.3(3)
Dy1 N8 C9 C10 44.1(4)
N8 C9 C10 N16 -39.8(5)
N8 C9 C10 C11 139.2(4)
N16 C10 C11 C12 2.0(7)
C9 C10 C11 C12 -176.9(4)
C10 C11 C12 C13 -1.5(7)
C11 C12 C13 C14 -0.3(7)
C12 C13 C14 N16 1.8(7)
C13 C14 N16 C10 -1.3(6)
C13 C14 N16 Dy1 162.2(3)
C11 C10 N16 C14 -0.6(6)
C9 C10 N16 C14 178.4(4)
C11 C10 N16 Dy1 -164.8(3)
C9 C10 N16 Dy1 14.3(5)
Dy1 O21 C22 C27 127.9(3)
Dy1 O21 C22 C23 -50.6(5)
O21 C22 C23 C24 -179.6(4)
C27 C22 C23 C24 1.8(6)
O21 C22 C23 C28 -3.2(6)
C27 C22 C23 C28 178.3(4)
C22 C23 C24 C25 -0.4(6)
C28 C23 C24 C25 -176.8(4)
C23 C24 C25 C26 -1.4(6)
C23 C24 C25 N29 178.3(4)
C24 C25 C26 C27 1.7(6)
N29 C25 C26 C27 -178.1(4)
C25 C26 C27 C22 -0.1(6)
C25 C26 C27 C32 -177.7(4)
O21 C22 C27 C26 179.9(4)
C23 C22 C27 C26 -1.6(6)
O21 C22 C27 C32 -2.7(6)
C23 C22 C27 C32 175.8(4)
C9 N8 C28 C23 60.7(4)
C7 N8 C28 C23 179.2(3)
Dy1 N8 C28 C23 -62.9(4)
C24 C23 C28 N8 -120.5(4)
C22 C23 C28 N8 63.1(5)
C26 C25 N29 O31 -3.0(6)
C24 C25 N29 O31 177.3(4)
C26 C25 N29 O30 176.9(4)
C24 C25 N29 O30 -2.8(6)
C26 C27 C32 C33 -172.5(4)
C22 C27 C32 C33 10.0(7)
C27 C32 C33 C34 178.6(4)
C32 C33 C34 N44 -172.1(4)
C32 C33 C34 C35 10.9(7)
N44 C34 C35 C38 3.3(4)
C33 C34 C35 C38 -179.4(4)
N44 C34 C35 C37 122.3(4)
C33 C34 C35 C37 -60.4(6)
N44 C34 C35 C36 -112.7(4)
C33 C34 C35 C36 64.6(5)
C34 C35 C38 C43 -3.8(4)
C37 C35 C38 C43 -125.6(4)
C36 C35 C38 C43 111.0(4)
C34 C35 C38 C39 174.4(4)
C37 C35 C38 C39 52.6(6)
C36 C35 C38 C39 -70.8(6)
C43 C38 C39 C40 -1.6(6)
C35 C38 C39 C40 -179.6(4)
C38 C39 C40 C41 -0.6(7)
C39 C40 C41 C42 2.6(8)
C40 C41 C42 C43 -2.2(7)
C39 C38 C43 C42 1.9(7)
C35 C38 C43 C42 -179.7(4)
C39 C38 C43 N44 -175.4(4)
C35 C38 C43 N44 3.0(5)
C41 C42 C43 C38 0.0(7)
C41 C42 C43 N44 176.8(4)
C33 C34 N44 C43 -179.2(4)
C35 C34 N44 C43 -1.7(5)
C33 C34 N44 C45 2.0(7)
C35 C34 N44 C45 179.6(4)
C38 C43 N44 C34 -0.8(5)
C42 C43 N44 C34 -178.0(4)
C38 C43 N44 C45 178.0(4)
C42 C43 N44 C45 0.8(7)
O52 S1 O51 Dy1 -28.9(5)
O53 S1 O51 Dy1 107.5(4)
C54 S1 O51 Dy1 -141.0(4)
O52 S1 C54 F56 -178.0(3)
O53 S1 C54 F56 59.1(4)
O51 S1 C54 F56 -58.9(4)
O52 S1 C54 F57 -57.3(4)
O53 S1 C54 F57 179.8(4)
O51 S1 C54 F57 61.9(4)
O52 S1 C54 F55 61.3(4)
O53 S1 C54 F55 -61.6(4)
O51 S1 C54 F55 -179.5(4)
O62 S2 O61 Dy1 -130.7(5)
O63 S2 O61 Dy1 5.5(6)
C64 S2 O61 Dy1 118.1(5)
O62 S2 C64 F66 -174.6(5)
O63 S2 C64 F66 60.3(5)
O61 S2 C64 F66 -56.9(5)
O62 S2 C64 F67 65.4(5)
O63 S2 C64 F67 -59.7(5)
O61 S2 C64 F67 -176.9(4)
O62 S2 C64 F65 -54.9(5)
O63 S2 C64 F65 179.9(4)
O61 S2 C64 F65 62.7(4)
O101 S11 C104 F105 -176.9(7)
O102 S11 C104 F105 -64.6(7)
O103 S11 C104 F105 55.4(7)
O101 S11 C104 F107 -58.4(8)
O102 S11 C104 F107 53.9(7)
O103 S11 C104 F107 173.9(6)
O101 S11 C104 F106 64.3(7)
O102 S11 C104 F106 176.6(5)
O103 S11 C104 F106 -63.3(5)
